data_1572593
loop_
_publ_author_name
'Patra, Koushik'
'Dey, Manas Pratim'
'Baidya, Mahiuddin'

_publ_section_title
;
 Metal-free site-selective functionalization with cyclic diaryl
 &#x3bb;<sup>3</sup>-chloranes: suppression of benzyne formation for
 ligand-coupling reactions.
;
_journal_issue 40
_journal_name_full 'Chemical science'
_journal_page_first 16605
_journal_page_last 16611
_journal_paper_doi 10.1039/d4sc04108a
_journal_volume 15
_journal_year 2024
_chemical_formula_sum 'C20 H18 Cl N'
_chemical_formula_weight 307.80
_space_group_crystal_system monoclinic
_space_group_IT_number 15
_space_group_name_Hall '-C 2yc'
_space_group_name_H-M_alt 'C 1 2/c 1'
_atom_sites_solution_hydrogens geom
_audit_block_doi 10.5517/ccdc.csd.cc2k0zsc
_audit_creation_method SHELXL-2014/7
_audit_update_record
;
2024-05-10 deposited with the CCDC.	2024-09-13 downloaded from the CCDC.
;
_cell_angle_alpha 90
_cell_angle_beta 92.914(2)
_cell_angle_gamma 90
_cell_formula_units_Z 8
_cell_length_a 17.9856(9)
_cell_length_b 7.6368(3)
_cell_length_c 23.5135(13)
_cell_measurement_reflns_used 4798
_cell_measurement_temperature 296(2)
_cell_measurement_theta_max 25.20
_cell_measurement_theta_min 2.78
_cell_volume 3225.5(3)
_computing_cell_refinement 'Bruker SAINT'
_computing_data_collection 'Bruker APEX2'
_computing_data_reduction 'Bruker SAINT'
_computing_molecular_graphics 'Bruker SHELXTL'
_computing_publication_material 'Bruker SHELXTL'
_computing_structure_refinement 'SHELXL-2014/7 (Sheldrick, 2014)'
_computing_structure_solution 'SHELXS-97 (Sheldrick 2008)'
_diffrn_ambient_temperature 296(2)
_diffrn_measured_fraction_theta_full 1.000
_diffrn_measured_fraction_theta_max 1.000
_diffrn_measurement_device_type 'Bruker APEX-II CCD'
_diffrn_measurement_method '\f and \w scans'
_diffrn_radiation_type MoK\a
_diffrn_radiation_wavelength 0.71073
_diffrn_reflns_av_R_equivalents 0.0230
_diffrn_reflns_av_unetI/netI 0.0243
_diffrn_reflns_Laue_measured_fraction_full 1.000
_diffrn_reflns_Laue_measured_fraction_max 1.000
_diffrn_reflns_limit_h_max 21
_diffrn_reflns_limit_h_min -20
_diffrn_reflns_limit_k_max 7
_diffrn_reflns_limit_k_min -9
_diffrn_reflns_limit_l_max 27
_diffrn_reflns_limit_l_min -27
_diffrn_reflns_number 9434
_diffrn_reflns_point_group_measured_fraction_full 1.000
_diffrn_reflns_point_group_measured_fraction_max 1.000
_diffrn_reflns_theta_full 24.999
_diffrn_reflns_theta_max 24.999
_diffrn_reflns_theta_min 1.734
_exptl_absorpt_coefficient_mu 0.233
_exptl_absorpt_correction_T_max 0.973
_exptl_absorpt_correction_T_min 0.929
_exptl_absorpt_correction_type multi-scan
_exptl_absorpt_process_details 'SADABS V2014/5(Bruker AXS.Inc)'
_exptl_crystal_colour colourless
_exptl_crystal_density_diffrn 1.268
_exptl_crystal_description Block
_exptl_crystal_F_000 1296
_exptl_crystal_size_max 0.320
_exptl_crystal_size_mid 0.260
_exptl_crystal_size_min 0.120
_refine_diff_density_max 0.435
_refine_diff_density_min -0.333
_refine_diff_density_rms 0.038
_refine_ls_extinction_coef 0.0024(3)
_refine_ls_extinction_expression Fc^*^=kFc[1+0.001xFc^2^\l^3^/sin(2\q)]^-1/4^
_refine_ls_extinction_method 'SHELXL-2014/7 (Sheldrick 2014'
_refine_ls_goodness_of_fit_ref 1.049
_refine_ls_hydrogen_treatment constr
_refine_ls_matrix_type full
_refine_ls_number_parameters 202
_refine_ls_number_reflns 2841
_refine_ls_number_restraints 0
_refine_ls_restrained_S_all 1.049
_refine_ls_R_factor_all 0.0579
_refine_ls_R_factor_gt 0.0449
_refine_ls_shift/su_max 0.000
_refine_ls_shift/su_mean 0.000
_refine_ls_structure_factor_coef Fsqd
_refine_ls_weighting_details 'w=1/[\s^2^(Fo^2^)+(0.0539P)^2^+3.2759P] where P=(Fo^2^+2Fc^2^)/3'
_refine_ls_weighting_scheme calc
_refine_ls_wR_factor_gt 0.1142
_refine_ls_wR_factor_ref 0.1235
_reflns_Friedel_coverage 0.000
_reflns_number_gt 2269
_reflns_number_total 2841
_reflns_threshold_expression 'I > 2\s(I)'
_cod_data_source_file d4sc04108a2.cif
_cod_data_source_block 1830
_cod_depositor_comments
;
The following automatic conversions were performed:

data item '_exptl_absorpt_correction_type' value 'Multi-scan' was
changed to 'multi-scan' in accordance with the
/home/data/users/saulius/crontab/automatic-downloads/rss-feeds/RSC/lib/dictionaries/cif_core.dic
dictionary named 'cif_core.dic' version 2.4.2 last updated on
2011-04-26.

Automatic conversion script
Id: cif_fix_values 8170 2020-07-09 18:12:32Z antanas 

 Adding full bibliography for 1572592--1572593.cif.
;
_cod_original_sg_symbol_H-M 'C 2/c'
_cod_database_code 1572593
_shelx_shelxl_version_number 2014/7
_shelx_space_group_comment
; 
The symmetry employed for this shelxl refinement is uniquely defined 
by the following loop, which should always be used as a source of 
symmetry information in preference to the above space-group names. 
They are only intended as comments. 
;
_shelx_estimated_absorpt_t_min 0.929
_shelx_estimated_absorpt_t_max 0.973

loop_
_space_group_symop_operation_xyz
'x, y, z'
'-x, y, -z+1/2'
'x+1/2, y+1/2, z'
'-x+1/2, y+1/2, -z+1/2'
'-x, -y, -z'
'x, -y, z-1/2'
'-x+1/2, -y+1/2, -z'
'x+1/2, -y+1/2, z-1/2'

loop_
_atom_site_label
_atom_site_type_symbol
_atom_site_fract_x
_atom_site_fract_y
_atom_site_fract_z
_atom_site_U_iso_or_equiv
_atom_site_adp_type
_atom_site_occupancy
_atom_site_site_symmetry_order
_atom_site_calc_flag
_atom_site_refinement_flags_posn
_atom_site_refinement_flags_adp
_atom_site_refinement_flags_occupancy
_atom_site_disorder_assembly
_atom_site_disorder_group
C1 C 0.90875(14) 0.6287(3) 0.69211(11) 0.0572(6) Uani 1 1 d . . . . .
H1 H 0.8676 0.6035 0.7131 0.069 Uiso 1 1 calc R U . . .
C2 C 0.95625(16) 0.4946(3) 0.67837(12) 0.0678(8) Uani 1 1 d . . . . .
H2 H 0.9464 0.3804 0.6895 0.081 Uiso 1 1 calc R U . . .
C3 C 1.01763(15) 0.5293(3) 0.64845(11) 0.0604(7) Uani 1 1 d . . . . .
H3 H 1.0500 0.4391 0.6400 0.072 Uiso 1 1 calc R U . . .
C4 C 1.03185(12) 0.6964(3) 0.63076(10) 0.0514(6) Uani 1 1 d . . . . .
H4 H 1.0737 0.7202 0.6104 0.062 Uiso 1 1 calc R U . . .
C5 C 0.98297(11) 0.8300(3) 0.64372(9) 0.0407(5) Uani 1 1 d . . . . .
C6 C 0.92103(11) 0.8008(3) 0.67521(8) 0.0386(5) Uani 1 1 d . . . . .
C7 C 0.86985(11) 0.9455(3) 0.69057(8) 0.0357(5) Uani 1 1 d . . . . .
C8 C 0.88554(12) 1.0449(3) 0.73914(9) 0.0471(6) Uani 1 1 d . . . . .
H8 H 0.9285 1.0209 0.7615 0.057 Uiso 1 1 calc R U . . .
C9 C 0.83932(13) 1.1781(3) 0.75514(10) 0.0527(6) Uani 1 1 d . . . . .
H9 H 0.8512 1.2440 0.7876 0.063 Uiso 1 1 calc R U . . .
C10 C 0.77542(13) 1.2123(3) 0.72252(9) 0.0495(6) Uani 1 1 d . . . . .
H10 H 0.7440 1.3023 0.7329 0.059 Uiso 1 1 calc R U . . .
C11 C 0.75758(12) 1.1143(3) 0.67458(9) 0.0465(5) Uani 1 1 d . . . . .
H11 H 0.7137 1.1375 0.6533 0.056 Uiso 1 1 calc R U . . .
C12 C 0.80443(11) 0.9803(3) 0.65743(9) 0.0378(5) Uani 1 1 d . . . . .
C13 C 0.72392(11) 0.8800(3) 0.57313(9) 0.0416(5) Uani 1 1 d . . . . .
C14 C 0.69980(12) 1.0330(3) 0.54602(9) 0.0446(5) Uani 1 1 d . . . . .
H14 H 0.7254 1.1368 0.5538 0.053 Uiso 1 1 calc R U . . .
C15 C 0.63859(12) 1.0347(3) 0.50768(9) 0.0450(5) Uani 1 1 d . . . . .
C16 C 0.60226(13) 0.8782(3) 0.49673(10) 0.0519(6) Uani 1 1 d . . . . .
H16 H 0.5612 0.8754 0.4711 0.062 Uiso 1 1 calc R U . . .
C17 C 0.62606(13) 0.7263(3) 0.52325(10) 0.0516(6) Uani 1 1 d . . . . .
H17 H 0.6007 0.6227 0.5148 0.062 Uiso 1 1 calc R U . . .
C18 C 0.68663(12) 0.7227(3) 0.56220(9) 0.0435(5) Uani 1 1 d . . . . .
C19 C 0.61327(15) 1.2003(4) 0.47766(12) 0.0658(7) Uani 1 1 d . . . . .
H19A H 0.6468 1.2940 0.4883 0.099 Uiso 1 1 calc R U . . .
H19B H 0.5640 1.2296 0.4884 0.099 Uiso 1 1 calc R U . . .
H19C H 0.6129 1.1827 0.4372 0.099 Uiso 1 1 calc R U . . .
C20 C 0.71057(16) 0.5543(3) 0.59141(11) 0.0616(7) Uani 1 1 d . . . . .
H20A H 0.6744 0.4646 0.5825 0.092 Uiso 1 1 calc R U . . .
H20B H 0.7145 0.5723 0.6319 0.092 Uiso 1 1 calc R U . . .
H20C H 0.7581 0.5188 0.5785 0.092 Uiso 1 1 calc R U . . .
Cl1 Cl 1.00084(4) 1.03844(8) 0.61892(3) 0.0658(3) Uani 1 1 d . . . . .
N1 N 0.78876(11) 0.8785(3) 0.60966(9) 0.0587(6) Uani 1 1 d . . . . .
H1A H 0.8227 0.8051 0.6011 0.070 Uiso 1 1 calc R U . . .

loop_
_atom_site_aniso_label
_atom_site_aniso_U_11
_atom_site_aniso_U_22
_atom_site_aniso_U_33
_atom_site_aniso_U_23
_atom_site_aniso_U_13
_atom_site_aniso_U_12
C1 0.0564(15) 0.0481(14) 0.0680(16) 0.0111(12) 0.0106(12) 0.0047(12)
C2 0.0757(19) 0.0438(14) 0.084(2) 0.0123(13) 0.0054(16) 0.0100(13)
C3 0.0595(16) 0.0550(15) 0.0659(16) -0.0002(13) -0.0048(13) 0.0217(12)
C4 0.0368(12) 0.0673(16) 0.0498(13) 0.0012(12) 0.0005(10) 0.0104(11)
C5 0.0357(11) 0.0480(12) 0.0376(11) 0.0036(9) -0.0056(9) 0.0039(9)
C6 0.0328(11) 0.0454(12) 0.0368(11) 0.0022(9) -0.0055(8) 0.0035(9)
C7 0.0318(10) 0.0385(11) 0.0370(11) 0.0043(9) 0.0019(8) -0.0011(8)
C8 0.0391(12) 0.0608(15) 0.0408(12) -0.0037(11) -0.0034(9) -0.0024(11)
C9 0.0557(15) 0.0591(15) 0.0431(13) -0.0150(11) 0.0014(11) -0.0045(12)
C10 0.0522(14) 0.0477(13) 0.0496(13) -0.0074(11) 0.0124(11) 0.0051(11)
C11 0.0415(12) 0.0507(13) 0.0469(13) -0.0023(11) -0.0025(10) 0.0099(10)
C12 0.0384(11) 0.0379(11) 0.0368(11) -0.0008(9) -0.0002(9) 0.0021(9)
C13 0.0362(11) 0.0511(13) 0.0372(11) -0.0091(10) -0.0013(9) 0.0090(10)
C14 0.0382(12) 0.0449(13) 0.0499(13) -0.0052(10) -0.0037(10) -0.0008(9)
C15 0.0399(12) 0.0537(13) 0.0411(12) 0.0022(10) 0.0004(9) 0.0047(10)
C16 0.0403(13) 0.0681(16) 0.0463(13) -0.0026(12) -0.0091(10) -0.0048(11)
C17 0.0469(13) 0.0524(14) 0.0553(14) -0.0076(11) 0.0015(11) -0.0110(11)
C18 0.0452(12) 0.0477(13) 0.0381(11) -0.0033(10) 0.0076(9) 0.0047(10)
C19 0.0606(17) 0.0690(17) 0.0663(17) 0.0126(14) -0.0108(13) 0.0055(13)
C20 0.0699(17) 0.0535(15) 0.0621(16) 0.0015(12) 0.0102(13) 0.0082(13)
Cl1 0.0628(4) 0.0576(4) 0.0789(5) 0.0227(3) 0.0209(3) 0.0027(3)
N1 0.0495(11) 0.0637(13) 0.0604(12) -0.0270(10) -0.0220(9) 0.0263(10)

loop_
_atom_type_symbol
_atom_type_description
_atom_type_scat_dispersion_real
_atom_type_scat_dispersion_imag
_atom_type_scat_source
C C 0.0033 0.0016 'International Tables Vol C Tables 4.2.6.8 and 6.1.1.4'
H H 0.0000 0.0000 'International Tables Vol C Tables 4.2.6.8 and 6.1.1.4'
Cl Cl 0.1484 0.1585 'International Tables Vol C Tables 4.2.6.8 and 6.1.1.4'
N N 0.0061 0.0033 'International Tables Vol C Tables 4.2.6.8 and 6.1.1.4'

loop_
_citation_id
_citation_doi
_citation_year
1 10.26434/chemrxiv-2024-sdx0k 2024

loop_
_geom_angle_atom_site_label_1
_geom_angle_atom_site_label_2
_geom_angle_atom_site_label_3
_geom_angle
_geom_angle_site_symmetry_1
_geom_angle_site_symmetry_3
_geom_angle_publ_flag
C2 C1 C6 121.6(2) . . ?
C2 C1 H1 119.2 . . ?
C6 C1 H1 119.2 . . ?
C3 C2 C1 120.1(2) . . ?
C3 C2 H2 119.9 . . ?
C1 C2 H2 119.9 . . ?
C2 C3 C4 120.4(2) . . ?
C2 C3 H3 119.8 . . ?
C4 C3 H3 119.8 . . ?
C3 C4 C5 119.1(2) . . ?
C3 C4 H4 120.4 . . ?
C5 C4 H4 120.4 . . ?
C6 C5 C4 122.2(2) . . ?
C6 C5 Cl1 119.73(16) . . ?
C4 C5 Cl1 118.08(17) . . ?
C5 C6 C1 116.6(2) . . ?
C5 C6 C7 122.11(19) . . ?
C1 C6 C7 121.32(19) . . ?
C8 C7 C12 118.85(19) . . ?
C8 C7 C6 120.08(18) . . ?
C12 C7 C6 121.04(18) . . ?
C9 C8 C7 121.9(2) . . ?
C9 C8 H8 119.1 . . ?
C7 C8 H8 119.1 . . ?
C10 C9 C8 119.2(2) . . ?
C10 C9 H9 120.4 . . ?
C8 C9 H9 120.4 . . ?
C9 C10 C11 120.4(2) . . ?
C9 C10 H10 119.8 . . ?
C11 C10 H10 119.8 . . ?
C10 C11 C12 121.0(2) . . ?
C10 C11 H11 119.5 . . ?
C12 C11 H11 119.5 . . ?
N1 C12 C11 123.01(19) . . ?
N1 C12 C7 118.33(18) . . ?
C11 C12 C7 118.65(19) . . ?
C14 C13 C18 120.26(19) . . ?
C14 C13 N1 121.0(2) . . ?
C18 C13 N1 118.7(2) . . ?
C15 C14 C13 121.7(2) . . ?
C15 C14 H14 119.2 . . ?
C13 C14 H14 119.2 . . ?
C16 C15 C14 117.7(2) . . ?
C16 C15 C19 120.7(2) . . ?
C14 C15 C19 121.6(2) . . ?
C17 C16 C15 120.8(2) . . ?
C17 C16 H16 119.6 . . ?
C15 C16 H16 119.6 . . ?
C16 C17 C18 122.2(2) . . ?
C16 C17 H17 118.9 . . ?
C18 C17 H17 118.9 . . ?
C17 C18 C13 117.3(2) . . ?
C17 C18 C20 120.9(2) . . ?
C13 C18 C20 121.8(2) . . ?
C15 C19 H19A 109.5 . . ?
C15 C19 H19B 109.5 . . ?
H19A C19 H19B 109.5 . . ?
C15 C19 H19C 109.5 . . ?
H19A C19 H19C 109.5 . . ?
H19B C19 H19C 109.5 . . ?
C18 C20 H20A 109.5 . . ?
C18 C20 H20B 109.5 . . ?
H20A C20 H20B 109.5 . . ?
C18 C20 H20C 109.5 . . ?
H20A C20 H20C 109.5 . . ?
H20B C20 H20C 109.5 . . ?
C12 N1 C13 128.08(18) . . ?
C12 N1 H1A 116.0 . . ?
C13 N1 H1A 116.0 . . ?

loop_
_geom_bond_atom_site_label_1
_geom_bond_atom_site_label_2
_geom_bond_distance
_geom_bond_site_symmetry_2
_geom_bond_publ_flag
C1 C2 1.383(4) . ?
C1 C6 1.394(3) . ?
C1 H1 0.9300 . ?
C2 C3 1.365(4) . ?
C2 H2 0.9300 . ?
C3 C4 1.370(4) . ?
C3 H3 0.9300 . ?
C4 C5 1.391(3) . ?
C4 H4 0.9300 . ?
C5 C6 1.387(3) . ?
C5 Cl1 1.731(2) . ?
C6 C7 1.494(3) . ?
C7 C8 1.388(3) . ?
C7 C12 1.403(3) . ?
C8 C9 1.378(3) . ?
C8 H8 0.9300 . ?
C9 C10 1.374(3) . ?
C9 H9 0.9300 . ?
C10 C11 1.378(3) . ?
C10 H10 0.9300 . ?
C11 C12 1.398(3) . ?
C11 H11 0.9300 . ?
C12 N1 1.384(3) . ?
C13 C14 1.390(3) . ?
C13 C18 1.393(3) . ?
C13 N1 1.413(3) . ?
C14 C15 1.387(3) . ?
C14 H14 0.9300 . ?
C15 C16 1.380(3) . ?
C15 C19 1.507(3) . ?
C16 C17 1.374(3) . ?
C16 H16 0.9300 . ?
C17 C18 1.387(3) . ?
C17 H17 0.9300 . ?
C18 C20 1.510(3) . ?
C19 H19A 0.9600 . ?
C19 H19B 0.9600 . ?
C19 H19C 0.9600 . ?
C20 H20A 0.9600 . ?
C20 H20B 0.9600 . ?
C20 H20C 0.9600 . ?
N1 H1A 0.8600 . ?

loop_
_geom_torsion_atom_site_label_1
_geom_torsion_atom_site_label_2
_geom_torsion_atom_site_label_3
_geom_torsion_atom_site_label_4
_geom_torsion
_geom_torsion_site_symmetry_1
_geom_torsion_site_symmetry_2
_geom_torsion_site_symmetry_3
_geom_torsion_site_symmetry_4
_geom_torsion_publ_flag
C6 C1 C2 C3 1.2(4) . . . . ?
C1 C2 C3 C4 -1.4(4) . . . . ?
C2 C3 C4 C5 0.0(4) . . . . ?
C3 C4 C5 C6 1.6(3) . . . . ?
C3 C4 C5 Cl1 -178.04(19) . . . . ?
C4 C5 C6 C1 -1.7(3) . . . . ?
Cl1 C5 C6 C1 177.87(17) . . . . ?
C4 C5 C6 C7 178.1(2) . . . . ?
Cl1 C5 C6 C7 -2.3(3) . . . . ?
C2 C1 C6 C5 0.4(4) . . . . ?
C2 C1 C6 C7 -179.5(2) . . . . ?
C5 C6 C7 C8 -86.1(3) . . . . ?
C1 C6 C7 C8 93.8(3) . . . . ?
C5 C6 C7 C12 95.7(2) . . . . ?
C1 C6 C7 C12 -84.4(3) . . . . ?
C12 C7 C8 C9 -1.0(3) . . . . ?
C6 C7 C8 C9 -179.3(2) . . . . ?
C7 C8 C9 C10 0.8(3) . . . . ?
C8 C9 C10 C11 0.3(3) . . . . ?
C9 C10 C11 C12 -1.2(3) . . . . ?
C10 C11 C12 N1 179.9(2) . . . . ?
C10 C11 C12 C7 1.0(3) . . . . ?
C8 C7 C12 N1 -178.9(2) . . . . ?
C6 C7 C12 N1 -0.7(3) . . . . ?
C8 C7 C12 C11 0.1(3) . . . . ?
C6 C7 C12 C11 178.35(19) . . . . ?
C18 C13 C14 C15 0.1(3) . . . . ?
N1 C13 C14 C15 176.5(2) . . . . ?
C13 C14 C15 C16 -0.5(3) . . . . ?
C13 C14 C15 C19 -179.0(2) . . . . ?
C14 C15 C16 C17 0.3(3) . . . . ?
C19 C15 C16 C17 178.8(2) . . . . ?
C15 C16 C17 C18 0.5(4) . . . . ?
C16 C17 C18 C13 -1.0(3) . . . . ?
C16 C17 C18 C20 178.9(2) . . . . ?
C14 C13 C18 C17 0.7(3) . . . . ?
N1 C13 C18 C17 -175.83(19) . . . . ?
C14 C13 C18 C20 -179.2(2) . . . . ?
N1 C13 C18 C20 4.3(3) . . . . ?
C11 C12 N1 C13 -4.8(4) . . . . ?
C7 C12 N1 C13 174.2(2) . . . . ?
C14 C13 N1 C12 56.6(3) . . . . ?
C18 C13 N1 C12 -126.9(2) . . . . ?
